data_8103530
loop_
_publ_author_name
'Bartl, H.'
'Schuster, D.'
'Schroeder, F.A.'

_publ_section_title
;
 Verfeinerung der Kristallstruktur der blauen Kalium Molybdaen-bronze,
 K0.3 Mo O3, durch Roentgenbeugung
;
_journal_name_full 'Zeitschrift fuer Kristallographie (149,1979-)'
_journal_page_first 127
_journal_page_last 128
_journal_volume 149
_journal_year 1979
_chemical_formula_sum 'K0.3 Mo O3'
_space_group_IT_number 12
_symmetry_space_group_name_Hall '-C 2y'
_symmetry_space_group_name_H-M 'C 1 2/m 1'
_cell_angle_alpha 90
_cell_angle_beta 117.6
_cell_angle_gamma 90
_cell_formula_units_Z 20
_cell_length_a 18.255
_cell_length_b 7.564
_cell_length_c 9.894
_cell_volume 1210.706
_citation_journal_id_ASTM ZEKRDZ
_cod_data_source_file Bartl_ZEKRDZ_1979_289.cif
_cod_data_source_block K0.3Mo1O3
_cod_original_formula_sum 'K0.3 Mo1 O3'
_cod_database_code 8103530

loop_
_symmetry_equiv_pos_as_xyz
x,y,z
-x,y,-z
-x,-y,-z
x,-y,z
x+1/2,y+1/2,z
-x+1/2,y+1/2,-z
-x+1/2,-y+1/2,-z
x+1/2,-y+1/2,z

loop_
_atom_site_label
_atom_site_type_symbol
_atom_site_fract_x
_atom_site_fract_y
_atom_site_fract_z
_atom_site_occupancy
_atom_site_U_iso_or_equiv
K2 K+1 0.8118 0 0.2803 1 0.0
K1 K+1 0 0.5 0.5 1 0.0
O8 O-2 0.3986 0.2444 0.1915 1 0.0
O4 O-2 0.4199 0 0.0109 1 0.0
O6 O-2 0.1563 0 0.313 1 0.0
Mo2 Mo+5 0.42053 0.24456 0.04277 1 0.0
O11 O-2 0.0379 0.246 0.1459 1 0.0
Mo3 Mo+5 0.13847 0.24991 0.34634 1 0.0
O9 O-2 0.1853 0.2422 0.161 1 0.0
O1 O-2 0.25 0.25 0.5 1 0.0
O7 O-2 0.6412 0 0.3305 1 0.0
Mo1 Mo+5 0.22587 0 0.1736 1 0.0
O10 O-2 0.0884 0.2179 0.4508 1 0.0
O2 O-2 0.2498 0 0.026 1 0.0
O3 O-2 0.3191 0 0.3367 1 0.0
O5 O-2 0.9109 0 0.0067 1 0.0
